data_4124697
loop_
_publ_author_name
'Clark, H.K.'
'Hoard, J.L.'

_publ_section_title
;
 The crystal structure of boron carbide
;
_journal_name_full 'Journal of the American Chemical Society'
_journal_page_first 2115
_journal_page_last 2119
_journal_volume 65
_journal_year 1943
_chemical_formula_sum 'C B4'
_chemical_name_systematic 'B4 C'
_space_group_IT_number 166
_symmetry_space_group_name_Hall '-R 3 2"'
_symmetry_space_group_name_H-M 'R -3 m :H'
_cell_angle_alpha 90
_cell_angle_beta 90
_cell_angle_gamma 120
_cell_formula_units_Z 9
_cell_length_a 5.6
_cell_length_b 5.6
_cell_length_c 12.12
_cell_volume 329.162
_citation_journal_id_ASTM JACSAT
_cod_data_source_file Clark_JACSAT_1943_446.cif
_cod_data_source_block C1B4
_cod_original_cell_volume 329.1617
_cod_original_formula_sum 'C1 B4'
_cod_database_code 4124697

loop_
_symmetry_equiv_pos_as_xyz
x,y,z
-y,x-y,z
-x+y,-x,z
y,x,-z
-x,-x+y,-z
x-y,-y,-z
-x,-y,-z
y,-x+y,-z
x-y,x,-z
-y,-x,z
x,x-y,z
-x+y,y,z
x+2/3,y+1/3,z+1/3
-y+2/3,x-y+1/3,z+1/3
-x+y+2/3,-x+1/3,z+1/3
y+2/3,x+1/3,-z+1/3
-x+2/3,-x+y+1/3,-z+1/3
x-y+2/3,-y+1/3,-z+1/3
-x+2/3,-y+1/3,-z+1/3
y+2/3,-x+y+1/3,-z+1/3
x-y+2/3,x+1/3,-z+1/3
-y+2/3,-x+1/3,z+1/3
x+2/3,x-y+1/3,z+1/3
-x+y+2/3,y+1/3,z+1/3
x+1/3,y+2/3,z+2/3
-y+1/3,x-y+2/3,z+2/3
-x+y+1/3,-x+2/3,z+2/3
y+1/3,x+2/3,-z+2/3
-x+1/3,-x+y+2/3,-z+2/3
x-y+1/3,-y+2/3,-z+2/3
-x+1/3,-y+2/3,-z+2/3
y+1/3,-x+y+2/3,-z+2/3
x-y+1/3,x+2/3,-z+2/3
-y+1/3,-x+2/3,z+2/3
x+1/3,x-y+2/3,z+2/3
-x+y+1/3,y+2/3,z+2/3

loop_
_atom_site_label
_atom_site_type_symbol
_atom_site_fract_x
_atom_site_fract_y
_atom_site_fract_z
_atom_site_occupancy
_atom_site_U_iso_or_equiv
B2 B 0.106 -0.106 0.113 1 0.0
C1 C 0 0 0.385 1 0.0
B1 B 0.1667 -0.1667 0.36 1 0.0
C2 C 0 0 0.5 1 0.0
